data_7104126
loop_
_publ_author_name
'Chaplin, Adrian B'
'Poblador-Bahamonde, Amalia I'
'Sparkes, Hazel A'
'Howard, Judith A K'
'Macgregor, Stuart A'
'Weller, Andrew S'

_publ_section_title
;
 Alkyl dehydrogenation in a Rh(I) complex via an isolated agostic
 intermediate.
;
_journal_issue 2
_journal_name_full 'Chemical communications (Cambridge, England)'
_journal_page_first 244
_journal_page_last 246
_journal_paper_doi 10.1039/b816739g
_journal_volume 34
_journal_year 2008
_chemical_formula_moiety 'C27 H62.60 P3 Rh, C32 H12 B F24'
_chemical_formula_sum 'C59 H74.6 B F24 P3 Rh'
_chemical_formula_weight 1446.42
_chemical_melting_point ?
_chemical_name_systematic
;
?
;
_space_group_IT_number 14
_symmetry_cell_setting monoclinic
_symmetry_space_group_name_Hall '-P 2yn'
_symmetry_space_group_name_H-M 'P 1 21/n 1'
_atom_sites_solution_hydrogens geom
_atom_sites_solution_primary direct
_atom_sites_solution_secondary difmap
_audit_creation_method SHELXL-97
_cell_angle_alpha 90.00
_cell_angle_beta 106.228(1)
_cell_angle_gamma 90.00
_cell_formula_units_Z 4
_cell_length_a 13.1039(6)
_cell_length_b 28.6518(12)
_cell_length_c 17.9634(8)
_cell_measurement_reflns_used 7553
_cell_measurement_temperature 120(2)
_cell_measurement_theta_max 28.275
_cell_measurement_theta_min 2.255
_cell_volume 6475.6(5)
_computing_cell_refinement 'SMART (Bruker, 1998)'
_computing_data_collection 'SMART (Bruker, 1998)'
_computing_data_reduction 'SAINT (Bruker, 1998)'
_computing_molecular_graphics 'ORTEP3 for Windows (Farrugia, 1997)'
_computing_publication_material 'WinGX publication routines (Farrugia, 1999)'
_computing_structure_refinement 'SHELXL-97 (Sheldrick, 1997)'
_computing_structure_solution 'SHELXS-97 (Sheldrick, 1990)'
_diffrn_ambient_temperature 120(2)
_diffrn_detector_area_resol_mean 8
_diffrn_measured_fraction_theta_full 1.000
_diffrn_measured_fraction_theta_max 1.000
_diffrn_measurement_device_type 'Bruker SMART 1K CCD Detector'
_diffrn_measurement_method \w
_diffrn_radiation_monochromator graphite
_diffrn_radiation_source 'fine-focus sealed tube'
_diffrn_radiation_type MoK\a
_diffrn_radiation_wavelength 0.71073
_diffrn_reflns_av_R_equivalents 0.0395
_diffrn_reflns_av_sigmaI/netI 0.0308
_diffrn_reflns_limit_h_max 16
_diffrn_reflns_limit_h_min -16
_diffrn_reflns_limit_k_max 35
_diffrn_reflns_limit_k_min -35
_diffrn_reflns_limit_l_max 22
_diffrn_reflns_limit_l_min -22
_diffrn_reflns_number 63360
_diffrn_reflns_theta_full 25.00
_diffrn_reflns_theta_max 26.37
_diffrn_reflns_theta_min 1.38
_exptl_absorpt_coefficient_mu 0.444
_exptl_absorpt_correction_T_max 0.856
_exptl_absorpt_correction_T_min 0.816
_exptl_absorpt_correction_type multi-scan
_exptl_absorpt_process_details 'SADABS (G. Sheldrick, 1998)'
_exptl_crystal_colour dark_red
_exptl_crystal_density_diffrn 1.484
_exptl_crystal_density_meas ?
_exptl_crystal_density_method .
_exptl_crystal_description block
_exptl_crystal_F_000 2958
_exptl_crystal_size_max 0.40
_exptl_crystal_size_mid 0.38
_exptl_crystal_size_min 0.35
_refine_diff_density_max 0.964
_refine_diff_density_min -0.897
_refine_diff_density_rms 0.075
_refine_ls_extinction_method none
_refine_ls_goodness_of_fit_ref 1.071
_refine_ls_hydrogen_treatment mixed
_refine_ls_matrix_type full
_refine_ls_number_parameters 1037
_refine_ls_number_reflns 13255
_refine_ls_number_restraints 500
_refine_ls_restrained_S_all 2.210
_refine_ls_R_factor_all 0.0567
_refine_ls_R_factor_gt 0.0455
_refine_ls_shift/su_max 0.001
_refine_ls_shift/su_mean 0.000
_refine_ls_structure_factor_coef Fsqd
_refine_ls_weighting_details 'calc w=1/[\s^2^(Fo^2^)+(0.0477P)^2^+9.8656P] where P=(Fo^2^+2Fc^2^)/3'
_refine_ls_weighting_scheme calc
_refine_ls_wR_factor_gt 0.1070
_refine_ls_wR_factor_ref 0.1126
_reflns_number_gt 11115
_reflns_number_total 13255
_reflns_threshold_expression >2sigma(I)
_cod_data_source_file b816739g.txt
_cod_data_source_block 1
_cod_depositor_comments
;
The following automatic conversions were performed:

'_chemical_melting_point' value 'not measured' was changed to '?' -
the value is undefined or not given.

Automatic conversion script
Id: cif_fix_values 1646 2011-03-28 12:23:43Z adriana 
;
_cod_original_sg_symbol_H-M 'P 21/n'
_cod_original_formula_sum 'C59 H74.60 B F24 P3 Rh'
_cod_database_code 7104126

loop_
_symmetry_equiv_pos_as_xyz
'x, y, z'
'-x+1/2, y+1/2, -z+1/2'
'-x, -y, -z'
'x-1/2, -y-1/2, z-1/2'

loop_
_atom_site_label
_atom_site_type_symbol
_atom_site_fract_x
_atom_site_fract_y
_atom_site_fract_z
_atom_site_U_iso_or_equiv
_atom_site_adp_type
_atom_site_occupancy
_atom_site_symmetry_multiplicity
_atom_site_calc_flag
_atom_site_refinement_flags
_atom_site_disorder_assembly
_atom_site_disorder_group
Rh1 Rh 0.70622(4) 0.533616(16) 0.25718(3) 0.02242(14) Uani 1 1 d D . .
P1 P 0.73954(13) 0.59799(6) 0.19627(9) 0.0268(3) Uani 1 1 d D F .
P2 P 0.59161(12) 0.49044(5) 0.31499(9) 0.0240(3) Uani 1 1 d . F .
P3 P 0.83698(13) 0.48320(6) 0.25089(9) 0.0243(3) Uani 1 1 d . F .
F1 F 0.7321(3) 0.59953(15) 0.6079(3) 0.0493(11) Uani 1 1 d . . .
F2 F 0.8420(3) 0.59418(14) 0.5401(3) 0.0483(11) Uani 1 1 d . . .
F3 F 0.8874(4) 0.63007(15) 0.6484(3) 0.0598(14) Uani 1 1 d . . .
F4A F 0.8205(16) 0.7946(5) 0.3881(8) 0.040(3) Uani 0.32 1 d PDU A 1
F4B F 0.873(3) 0.8068(5) 0.463(2) 0.046(4) Uani 0.15 1 d PDU A 2
F4C F 0.8150(11) 0.7841(4) 0.3748(5) 0.038(2) Uani 0.44 1 d PDU A 3
F4D F 0.865(5) 0.7390(15) 0.376(2) 0.043(4) Uani 0.09 1 d PDU A 4
F5A F 0.9189(14) 0.7354(5) 0.4026(10) 0.041(3) Uani 0.32 1 d PDU A 1
F5B F 0.824(2) 0.7635(13) 0.3635(4) 0.044(4) Uani 0.15 1 d PDU A 2
F5C F 0.9508(7) 0.7399(4) 0.4300(8) 0.046(3) Uani 0.44 1 d PDU A 3
F5D F 0.9692(12) 0.764(2) 0.479(3) 0.044(4) Uani 0.09 1 d PDU A 4
F6A F 0.9418(12) 0.7845(6) 0.4939(7) 0.048(3) Uani 0.32 1 d PDU A 1
F6B F 0.9677(10) 0.7490(12) 0.455(2) 0.044(4) Uani 0.15 1 d PDU A 2
F6C F 0.9094(10) 0.8015(4) 0.4868(7) 0.048(3) Uani 0.44 1 d PDU A 3
F6D F 0.841(4) 0.8059(8) 0.416(3) 0.044(4) Uani 0.09 1 d PDU A 4
F7A F 0.6454(10) 0.95592(17) 0.5649(8) 0.031(3) Uani 0.50 1 d PDU B 1
F7B F 0.6685(11) 0.9545(2) 0.5523(8) 0.035(3) Uani 0.50 1 d PDU B 2
F8A F 0.7540(6) 0.9020(4) 0.5549(7) 0.040(3) Uani 0.50 1 d PDU B 1
F8B F 0.7604(6) 0.8926(4) 0.5777(7) 0.043(3) Uani 0.50 1 d PDU B 2
F9A F 0.6900(10) 0.9032(5) 0.6517(3) 0.035(3) Uani 0.50 1 d PDU B 1
F9B F 0.6624(11) 0.9118(5) 0.6490(3) 0.038(3) Uani 0.50 1 d PDU B 2
F10 F 0.3025(3) 0.94363(14) 0.3956(3) 0.0509(12) Uani 1 1 d . . .
F11 F 0.2156(3) 0.88012(15) 0.3948(3) 0.0461(11) Uani 1 1 d . . .
F12 F 0.3013(4) 0.89116(17) 0.3110(2) 0.0510(12) Uani 1 1 d . . .
F13 F 0.6898(3) 0.71418(18) 0.7943(2) 0.0484(12) Uani 1 1 d . . .
F14 F 0.5669(3) 0.70189(14) 0.8497(2) 0.0377(9) Uani 1 1 d . . .
F15 F 0.6112(4) 0.77181(15) 0.8307(2) 0.0464(11) Uani 1 1 d . . .
F16A F 0.1916(13) 0.7477(7) 0.6924(7) 0.048(3) Uani 0.64 1 d PDU C 1
F16B F 0.169(3) 0.7516(13) 0.6719(17) 0.050(4) Uani 0.36 1 d PDU C 2
F17A F 0.1506(14) 0.7263(5) 0.5744(5) 0.052(3) Uani 0.64 1 d PDU C 1
F17B F 0.158(3) 0.7102(11) 0.5720(10) 0.054(4) Uani 0.36 1 d PDU C 2
F18A F 0.201(3) 0.6761(5) 0.6667(11) 0.062(4) Uani 0.64 1 d PDU C 1
F18B F 0.211(5) 0.6802(9) 0.683(2) 0.061(4) Uani 0.36 1 d PDU C 2
F19A F 0.1801(12) 0.6010(5) 0.3051(8) 0.062(3) Uani 0.66 1 d PDU D 1
F19B F 0.167(2) 0.6151(11) 0.3089(17) 0.062(4) Uani 0.34 1 d PDU D 2
F20A F 0.2026(17) 0.6215(7) 0.4224(9) 0.049(3) Uani 0.66 1 d PDU D 1
F20B F 0.218(4) 0.6117(15) 0.4313(17) 0.050(4) Uani 0.34 1 d PDU D 2
F21A F 0.3167(9) 0.5784(3) 0.3961(5) 0.058(3) Uani 0.66 1 d PDU D 1
F21B F 0.300(2) 0.5741(6) 0.3627(13) 0.060(4) Uani 0.34 1 d PDU D 2
F22A F 0.4755(3) 0.73977(19) 0.2010(2) 0.0374(11) Uani 0.85 1 d PDU E 1
F22B F 0.4482(17) 0.7050(9) 0.1883(15) 0.066(5) Uani 0.15 1 d PDU E 2
F23A F 0.3307(4) 0.77454(16) 0.1952(3) 0.0464(12) Uani 0.85 1 d PDU E 1
F23B F 0.419(2) 0.7748(5) 0.2019(16) 0.061(5) Uani 0.15 1 d PDU E 2
F24A F 0.3264(4) 0.70627(19) 0.1473(2) 0.0450(13) Uani 0.85 1 d PDU E 1
F24B F 0.2938(15) 0.7294(10) 0.1449(11) 0.054(5) Uani 0.15 1 d PDU E 2
C1A C 0.6275(7) 0.6135(4) 0.2378(7) 0.0291(19) Uani 0.80 1 d PU F 1
H1A H 0.622(7) 0.585(3) 0.271(5) 0.035 Uiso 0.80 1 d P G 1
C1B C 0.654(3) 0.6196(18) 0.249(3) 0.031(3) Uani 0.20 1 d PDU F 2
C2A C 0.5162(7) 0.6207(3) 0.1815(5) 0.0366(18) Uani 0.80 1 d PU F 1
H2A H 0.4633 0.6215 0.2107 0.055 Uiso 0.80 1 calc PR F 1
H2B H 0.4999 0.5948 0.1443 0.055 Uiso 0.80 1 calc PR F 1
H2C H 0.5144 0.6502 0.1536 0.055 Uiso 0.80 1 calc PR F 1
C2B C 0.562(3) 0.5930(11) 0.228(2) 0.030(3) Uani 0.20 1 d PDU F 2
H2D H 0.532(13) 0.585(6) 0.269(9) 0.036 Uiso 0.20 1 d PD H 2
H2E H 0.528(12) 0.583(6) 0.176(5) 0.036 Uiso 0.20 1 d PD I 2
C3A C 0.6506(8) 0.6538(4) 0.2969(6) 0.033(2) Uani 0.80 1 d PU F 1
H3A H 0.6585 0.6830 0.2705 0.050 Uiso 0.80 1 calc PR F 1
H3B H 0.7163 0.6473 0.3376 0.050 Uiso 0.80 1 calc PR F 1
H3C H 0.5915 0.6568 0.3201 0.050 Uiso 0.80 1 calc PR F 1
C3B C 0.685(4) 0.6523(16) 0.320(2) 0.032(5) Uani 0.20 1 d PDU F 2
H3D H 0.6242 0.6569 0.3405 0.049 Uiso 0.20 1 calc PR F 2
H3E H 0.7073 0.6825 0.3038 0.049 Uiso 0.20 1 calc PR F 2
H3F H 0.7441 0.6385 0.3598 0.049 Uiso 0.20 1 calc PR F 2
C4 C 0.8500(6) 0.6407(2) 0.2299(4) 0.0357(15) Uani 1 1 d . . .
H4 H 0.8176 0.6724 0.2297 0.043 Uiso 1 1 calc R F .
C5 C 0.9254(6) 0.6430(2) 0.1782(5) 0.0433(18) Uani 1 1 d . F .
H5A H 0.9847 0.6640 0.2015 0.065 Uiso 1 1 calc R . .
H5B H 0.8867 0.6547 0.1268 0.065 Uiso 1 1 calc R . .
H5C H 0.9529 0.6117 0.1731 0.065 Uiso 1 1 calc R . .
C6 C 0.9150(6) 0.6300(3) 0.3139(4) 0.0461(19) Uani 1 1 d . F .
H6A H 0.9640 0.6042 0.3138 0.069 Uiso 1 1 calc R . .
H6B H 0.8667 0.6212 0.3445 0.069 Uiso 1 1 calc R . .
H6C H 0.9555 0.6577 0.3367 0.069 Uiso 1 1 calc R . .
C7 C 0.6979(6) 0.6060(2) 0.0894(4) 0.0361(15) Uani 1 1 d . . .
H7 H 0.7629 0.5994 0.0725 0.043 Uiso 1 1 calc R F .
C8 C 0.6148(7) 0.5703(3) 0.0459(4) 0.050(2) Uani 1 1 d . F .
H8A H 0.5438 0.5805 0.0469 0.074 Uiso 1 1 calc R . .
H8B H 0.6303 0.5398 0.0710 0.074 Uiso 1 1 calc R . .
H8C H 0.6173 0.5680 -0.0080 0.074 Uiso 1 1 calc R . .
C9 C 0.6666(7) 0.6562(3) 0.0634(5) 0.048(2) Uani 1 1 d . F .
H9A H 0.6599 0.6592 0.0079 0.073 Uiso 1 1 calc R . .
H9B H 0.7215 0.6777 0.0926 0.073 Uiso 1 1 calc R . .
H9C H 0.5985 0.6638 0.0731 0.073 Uiso 1 1 calc R . .
C10 C 0.5947(5) 0.5120(2) 0.4136(4) 0.0301(14) Uani 1 1 d . . .
H10 H 0.5362 0.4961 0.4295 0.036 Uiso 1 1 calc R F .
C11 C 0.5767(6) 0.5646(3) 0.4159(4) 0.0405(17) Uani 1 1 d . F .
H11A H 0.5727 0.5735 0.4677 0.061 Uiso 1 1 calc R . .
H11B H 0.5100 0.5729 0.3775 0.061 Uiso 1 1 calc R . .
H11C H 0.6358 0.5812 0.4042 0.061 Uiso 1 1 calc R . .
C12 C 0.6997(6) 0.4995(3) 0.4731(4) 0.0373(16) Uani 1 1 d . F .
H12A H 0.7586 0.5144 0.4585 0.056 Uiso 1 1 calc R . .
H12B H 0.7093 0.4656 0.4743 0.056 Uiso 1 1 calc R . .
H12C H 0.6983 0.5105 0.5245 0.056 Uiso 1 1 calc R . .
C13 C 0.5934(5) 0.4256(2) 0.3262(4) 0.0292(14) Uani 1 1 d . . .
H13 H 0.6701 0.4166 0.3433 0.035 Uiso 1 1 calc R F .
C14 C 0.5434(6) 0.4049(3) 0.3871(4) 0.0408(17) Uani 1 1 d . F .
H14A H 0.4676 0.4126 0.3731 0.061 Uiso 1 1 calc R . .
H14B H 0.5788 0.4181 0.4382 0.061 Uiso 1 1 calc R . .
H14C H 0.5522 0.3710 0.3887 0.061 Uiso 1 1 calc R . .
C15 C 0.5464(5) 0.4009(2) 0.2487(4) 0.0345(15) Uani 1 1 d . F .
H15A H 0.5720 0.3686 0.2524 0.052 Uiso 1 1 calc R . .
H15B H 0.5686 0.4172 0.2078 0.052 Uiso 1 1 calc R . .
H15C H 0.4687 0.4011 0.2363 0.052 Uiso 1 1 calc R . .
C16 C 0.4544(5) 0.5066(2) 0.2570(4) 0.0307(14) Uani 1 1 d . . .
H16 H 0.4500 0.5411 0.2634 0.037 Uiso 1 1 calc R F .
C17 C 0.4360(6) 0.4991(3) 0.1697(4) 0.0392(16) Uani 1 1 d . F .
H17A H 0.4232 0.4659 0.1574 0.059 Uiso 1 1 calc R . .
H17B H 0.4989 0.5093 0.1548 0.059 Uiso 1 1 calc R . .
H17C H 0.3741 0.5173 0.1410 0.059 Uiso 1 1 calc R . .
C18 C 0.3627(5) 0.4866(3) 0.2841(5) 0.0438(18) Uani 1 1 d . F .
H18A H 0.2965 0.5024 0.2568 0.066 Uiso 1 1 calc R . .
H18B H 0.3769 0.4915 0.3400 0.066 Uiso 1 1 calc R . .
H18C H 0.3560 0.4531 0.2727 0.066 Uiso 1 1 calc R . .
C19 C 0.7901(5) 0.4264(2) 0.2036(4) 0.0315(14) Uani 1 1 d . . .
H19 H 0.7530 0.4107 0.2385 0.038 Uiso 1 1 calc R F .
C20 C 0.7049(6) 0.4320(3) 0.1255(4) 0.0386(16) Uani 1 1 d . F .
H20A H 0.7387 0.4421 0.0859 0.058 Uiso 1 1 calc R . .
H20B H 0.6529 0.4555 0.1306 0.058 Uiso 1 1 calc R . .
H20C H 0.6689 0.4021 0.1102 0.058 Uiso 1 1 calc R . .
C21 C 0.8757(6) 0.3919(2) 0.1959(5) 0.0412(17) Uani 1 1 d . F .
H21A H 0.8429 0.3616 0.1785 0.062 Uiso 1 1 calc R . .
H21B H 0.9287 0.3882 0.2462 0.062 Uiso 1 1 calc R . .
H21C H 0.9104 0.4038 0.1579 0.062 Uiso 1 1 calc R . .
C22 C 0.9321(5) 0.4656(2) 0.3447(4) 0.0302(14) Uani 1 1 d . . .
H22 H 0.9921 0.4490 0.3319 0.036 Uiso 1 1 calc R F .
C23 C 0.8877(5) 0.4325(2) 0.3939(4) 0.0339(15) Uani 1 1 d . F .
H23A H 0.9431 0.4251 0.4416 0.051 Uiso 1 1 calc R . .
H23B H 0.8636 0.4037 0.3648 0.051 Uiso 1 1 calc R . .
H23C H 0.8275 0.4473 0.4070 0.051 Uiso 1 1 calc R . .
C24 C 0.9792(5) 0.5092(2) 0.3914(4) 0.0359(15) Uani 1 1 d . F .
H24A H 0.9227 0.5265 0.4053 0.054 Uiso 1 1 calc R . .
H24B H 1.0119 0.5291 0.3601 0.054 Uiso 1 1 calc R . .
H24C H 1.0333 0.4998 0.4388 0.054 Uiso 1 1 calc R . .
C25 C 0.9327(5) 0.5091(2) 0.2015(4) 0.0314(14) Uani 1 1 d . . .
H25 H 0.9420 0.5424 0.2188 0.038 Uiso 1 1 calc R F .
C26 C 1.0453(6) 0.4885(3) 0.2207(5) 0.0456(18) Uani 1 1 d . F .
H26A H 1.0411 0.4552 0.2078 0.068 Uiso 1 1 calc R . .
H26B H 1.0806 0.4926 0.2761 0.068 Uiso 1 1 calc R . .
H26C H 1.0861 0.5047 0.1903 0.068 Uiso 1 1 calc R . .
C27 C 0.8852(6) 0.5108(3) 0.1132(4) 0.0411(17) Uani 1 1 d . F .
H27A H 0.9249 0.5333 0.0910 0.062 Uiso 1 1 calc R . .
H27B H 0.8105 0.5203 0.1008 0.062 Uiso 1 1 calc R . .
H27C H 0.8900 0.4798 0.0913 0.062 Uiso 1 1 calc R . .
C28 C 0.6282(4) 0.7285(2) 0.5076(3) 0.0188(11) Uani 1 1 d . . .
C29 C 0.6653(4) 0.6853(2) 0.5423(3) 0.0206(11) Uani 1 1 d . . .
H29 H 0.6205 0.6673 0.5646 0.025 Uiso 1 1 calc R . .
C30 C 0.7658(4) 0.6684(2) 0.5449(3) 0.0229(12) Uani 1 1 d . . .
C31 C 0.8329(5) 0.6931(2) 0.5122(3) 0.0275(13) Uani 1 1 d . . .
H31 H 0.9017 0.6815 0.5147 0.033 Uiso 1 1 calc R . .
C32 C 0.7976(5) 0.7350(2) 0.4758(3) 0.0262(13) Uani 1 1 d . . .
C33 C 0.6970(4) 0.7521(2) 0.4736(3) 0.0214(12) Uani 1 1 d . . .
H33 H 0.6746 0.7810 0.4482 0.026 Uiso 1 1 calc R . .
C34 C 0.8055(5) 0.6235(2) 0.5853(4) 0.0329(15) Uani 1 1 d . . .
C35 C 0.8670(4) 0.7625(2) 0.4399(3) 0.0421(18) Uani 1 1 d D . .
C36 C 0.4994(4) 0.80426(19) 0.4910(3) 0.0185(11) Uani 1 1 d . . .
C37 C 0.5808(5) 0.8334(2) 0.5339(3) 0.0216(12) Uani 1 1 d . . .
H37 H 0.6423 0.8196 0.5678 0.026 Uiso 1 1 calc R . .
C38 C 0.5745(5) 0.8817(2) 0.5284(3) 0.0222(12) Uani 1 1 d . B .
C39 C 0.4856(5) 0.9037(2) 0.4806(3) 0.0230(12) Uani 1 1 d . . .
H39 H 0.4815 0.9367 0.4765 0.028 Uiso 1 1 calc R . .
C40 C 0.4030(5) 0.8755(2) 0.4391(3) 0.0232(12) Uani 1 1 d . . .
C41 C 0.4097(4) 0.8271(2) 0.4440(3) 0.0217(12) Uani 1 1 d . . .
H41 H 0.3517 0.8089 0.4146 0.026 Uiso 1 1 calc R . .
C42 C 0.6660(4) 0.91055(13) 0.5757(2) 0.0289(14) Uani 1 1 d D . .
C43 C 0.3060(5) 0.8976(2) 0.3856(4) 0.0301(14) Uani 1 1 d . . .
C44 C 0.4714(4) 0.73692(18) 0.5797(3) 0.0182(11) Uani 1 1 d . . .
C45 C 0.5452(4) 0.73539(19) 0.6533(3) 0.0187(11) Uani 1 1 d . . .
H45 H 0.6187 0.7384 0.6573 0.022 Uiso 1 1 calc R . .
C46 C 0.5137(5) 0.7297(2) 0.7209(3) 0.0215(12) Uani 1 1 d . . .
C47 C 0.4075(5) 0.7252(2) 0.7177(3) 0.0238(12) Uani 1 1 d . . .
H47 H 0.3862 0.7212 0.7637 0.029 Uiso 1 1 calc R . .
C48 C 0.3328(5) 0.7266(2) 0.6457(3) 0.0234(12) Uani 1 1 d . C .
C49 C 0.3640(4) 0.73289(19) 0.5784(3) 0.0211(12) Uani 1 1 d . . .
H49 H 0.3109 0.7345 0.5300 0.025 Uiso 1 1 calc R . .
C50 C 0.5952(5) 0.7294(2) 0.7985(3) 0.0285(13) Uani 1 1 d . . .
C51 C 0.2189(4) 0.71865(14) 0.6435(2) 0.0329(15) Uani 1 1 d D . .
C52 C 0.4339(4) 0.72022(19) 0.4243(3) 0.0191(11) Uani 1 1 d . . .
C53 C 0.3749(4) 0.6801(2) 0.4272(3) 0.0208(11) Uani 1 1 d . . .
H53 H 0.3743 0.6680 0.4763 0.025 Uiso 1 1 calc R . .
C54 C 0.3167(4) 0.6569(2) 0.3603(3) 0.0225(12) Uani 1 1 d . D .
C55 C 0.3176(5) 0.6728(2) 0.2873(3) 0.0261(13) Uani 1 1 d . . .
H55 H 0.2783 0.6573 0.2416 0.031 Uiso 1 1 calc R . .
C56 C 0.3774(5) 0.7119(2) 0.2834(3) 0.0254(13) Uani 1 1 d . E .
C57 C 0.4345(5) 0.7352(2) 0.3502(3) 0.0225(12) Uani 1 1 d . . .
H57 H 0.4750 0.7620 0.3453 0.027 Uiso 1 1 calc R . .
C58 C 0.2535(3) 0.61458(16) 0.3688(2) 0.0311(14) Uani 1 1 d D . .
C59 C 0.3777(3) 0.73287(15) 0.2067(3) 0.0367(16) Uani 1 1 d D . .
B1 B 0.5076(5) 0.7473(2) 0.5010(4) 0.0188(12) Uani 1 1 d . . .

loop_
_atom_site_aniso_label
_atom_site_aniso_U_11
_atom_site_aniso_U_22
_atom_site_aniso_U_33
_atom_site_aniso_U_23
_atom_site_aniso_U_13
_atom_site_aniso_U_12
Rh1 0.0225(2) 0.0227(2) 0.0215(2) -0.00083(18) 0.00540(17) -0.00292(19)
P1 0.0318(9) 0.0219(8) 0.0262(8) 0.0026(6) 0.0074(7) 0.0028(6)
P2 0.0234(8) 0.0222(8) 0.0253(8) -0.0021(6) 0.0052(6) -0.0047(6)
P3 0.0239(8) 0.0236(8) 0.0252(8) 0.0003(6) 0.0066(6) 0.0007(6)
F1 0.044(2) 0.038(2) 0.071(3) 0.023(2) 0.024(2) 0.016(2)
F2 0.045(2) 0.030(2) 0.072(3) -0.010(2) 0.020(2) 0.0112(19)
F3 0.058(3) 0.036(2) 0.060(3) 0.001(2) -0.025(2) 0.014(2)
F4A 0.043(4) 0.037(5) 0.043(5) 0.004(4) 0.017(4) -0.002(4)
F4B 0.044(5) 0.047(5) 0.047(5) 0.008(4) 0.014(4) -0.003(4)
F4C 0.043(4) 0.041(4) 0.037(4) 0.006(3) 0.024(3) 0.001(4)
F4D 0.042(5) 0.047(5) 0.044(5) 0.002(4) 0.016(4) -0.001(4)
F5A 0.034(4) 0.048(4) 0.046(4) 0.001(4) 0.023(4) 0.002(4)
F5B 0.045(5) 0.047(5) 0.043(5) 0.003(4) 0.017(4) -0.001(4)
F5C 0.031(4) 0.058(4) 0.054(5) 0.001(4) 0.020(3) -0.002(3)
F5D 0.039(5) 0.048(5) 0.048(5) 0.000(4) 0.016(4) -0.002(4)
F6A 0.043(5) 0.048(5) 0.052(4) 0.003(4) 0.013(4) -0.010(4)
F6B 0.039(5) 0.050(5) 0.047(5) -0.001(4) 0.017(4) -0.002(4)
F6C 0.042(4) 0.051(4) 0.052(4) 0.008(4) 0.012(3) -0.013(4)
F6D 0.044(5) 0.044(5) 0.045(5) 0.003(4) 0.015(4) -0.002(4)
F7A 0.034(5) 0.023(4) 0.032(4) 0.000(3) 0.005(3) -0.008(3)
F7B 0.038(5) 0.028(4) 0.034(5) 0.007(3) 0.002(4) -0.014(3)
F8A 0.032(4) 0.043(5) 0.044(5) -0.003(4) 0.006(3) -0.012(3)
F8B 0.030(4) 0.038(5) 0.054(5) 0.000(4) -0.002(3) -0.005(3)
F9A 0.039(5) 0.031(5) 0.024(4) 0.006(3) -0.012(3) -0.001(4)
F9B 0.040(5) 0.039(5) 0.026(4) 0.000(3) -0.005(3) -0.001(4)
F10 0.040(2) 0.022(2) 0.077(3) 0.003(2) -0.008(2) 0.0090(17)
F11 0.0210(19) 0.045(3) 0.068(3) 0.016(2) 0.0059(19) 0.0030(17)
F12 0.050(3) 0.061(3) 0.034(2) 0.013(2) -0.0015(19) 0.017(2)
F13 0.029(2) 0.093(4) 0.0228(19) 0.010(2) 0.0052(16) 0.019(2)
F14 0.048(2) 0.045(2) 0.0215(18) 0.0095(16) 0.0110(17) 0.0035(19)
F15 0.058(3) 0.040(2) 0.031(2) -0.0060(18) -0.0032(19) -0.010(2)
F16A 0.020(8) 0.060(5) 0.070(8) -0.020(7) 0.020(6) 0.001(4)
F16B 0.019(9) 0.058(5) 0.076(9) -0.019(8) 0.020(7) 0.003(5)
F17A 0.020(3) 0.084(11) 0.052(3) -0.010(4) 0.009(3) -0.005(6)
F17B 0.021(4) 0.090(12) 0.051(4) -0.013(5) 0.010(4) -0.008(7)
F18A 0.038(7) 0.040(4) 0.110(9) 0.013(5) 0.025(8) -0.013(3)
F18B 0.038(7) 0.041(5) 0.107(9) 0.015(6) 0.025(8) -0.014(4)
F19A 0.079(5) 0.062(10) 0.034(3) -0.004(5) -0.003(4) -0.055(5)
F19B 0.076(6) 0.062(11) 0.037(4) -0.001(6) -0.004(5) -0.053(6)
F20A 0.071(7) 0.039(9) 0.047(4) -0.008(4) 0.033(5) -0.025(5)
F20B 0.074(8) 0.038(10) 0.045(5) -0.004(5) 0.029(6) -0.026(6)
F21A 0.061(5) 0.024(3) 0.092(9) 0.001(4) 0.024(6) -0.006(3)
F21B 0.061(6) 0.023(4) 0.099(10) -0.007(6) 0.027(7) -0.004(4)
F22A 0.022(2) 0.067(3) 0.025(2) 0.010(2) 0.0086(18) -0.007(2)
F22B 0.059(8) 0.087(9) 0.040(8) 0.021(8) -0.004(8) -0.011(8)
F23A 0.050(3) 0.054(3) 0.037(3) 0.026(2) 0.016(2) 0.020(2)
F23B 0.060(8) 0.073(9) 0.045(8) 0.015(8) 0.007(8) -0.005(8)
F24A 0.045(3) 0.069(4) 0.014(2) 0.002(2) -0.0036(19) -0.017(3)
F24B 0.051(9) 0.070(9) 0.034(8) 0.019(8) 0.003(8) 0.004(8)
C1A 0.036(5) 0.020(4) 0.032(4) 0.000(3) 0.011(4) 0.003(4)
C1B 0.036(6) 0.023(5) 0.033(6) 0.001(5) 0.010(6) 0.003(5)
C2A 0.034(4) 0.032(4) 0.041(4) 0.001(3) 0.006(4) 0.006(3)
C2B 0.035(6) 0.022(5) 0.034(6) 0.000(5) 0.009(6) 0.003(5)
C3A 0.035(5) 0.030(4) 0.034(5) -0.001(4) 0.010(4) 0.001(4)
C3B 0.038(10) 0.028(8) 0.031(10) -0.003(9) 0.009(9) 0.002(9)
C4 0.042(4) 0.019(3) 0.045(4) -0.001(3) 0.010(3) -0.003(3)
C5 0.045(4) 0.025(4) 0.061(5) 0.005(3) 0.016(4) -0.006(3)
C6 0.047(4) 0.037(4) 0.047(4) -0.006(3) 0.001(4) -0.005(3)
C7 0.045(4) 0.036(4) 0.028(3) 0.005(3) 0.011(3) 0.003(3)
C8 0.058(5) 0.054(5) 0.030(4) 0.002(3) 0.002(3) -0.008(4)
C9 0.061(5) 0.041(4) 0.041(4) 0.017(3) 0.011(4) 0.007(4)
C10 0.031(3) 0.033(4) 0.028(3) -0.004(3) 0.012(3) -0.006(3)
C11 0.048(4) 0.038(4) 0.035(4) -0.010(3) 0.011(3) 0.001(3)
C12 0.041(4) 0.040(4) 0.029(3) -0.005(3) 0.007(3) -0.007(3)
C13 0.026(3) 0.022(3) 0.038(3) 0.003(3) 0.005(3) -0.002(2)
C14 0.044(4) 0.033(4) 0.045(4) 0.006(3) 0.012(3) -0.011(3)
C15 0.034(4) 0.023(3) 0.045(4) -0.005(3) 0.007(3) -0.003(3)
C16 0.028(3) 0.024(3) 0.037(3) -0.003(3) 0.003(3) 0.005(3)
C17 0.037(4) 0.036(4) 0.036(4) 0.000(3) -0.005(3) 0.004(3)
C18 0.024(3) 0.050(5) 0.055(5) -0.014(4) 0.007(3) 0.000(3)
C19 0.034(4) 0.026(3) 0.035(3) -0.002(3) 0.010(3) 0.000(3)
C20 0.045(4) 0.037(4) 0.032(4) -0.007(3) 0.007(3) -0.005(3)
C21 0.046(4) 0.030(4) 0.049(4) -0.007(3) 0.017(4) 0.002(3)
C22 0.025(3) 0.031(3) 0.032(3) 0.003(3) 0.004(3) 0.005(3)
C23 0.031(3) 0.035(4) 0.033(3) 0.006(3) 0.004(3) 0.000(3)
C24 0.031(3) 0.035(4) 0.035(4) 0.001(3) -0.002(3) -0.002(3)
C25 0.031(3) 0.026(3) 0.041(4) 0.002(3) 0.016(3) -0.001(3)
C26 0.037(4) 0.043(4) 0.064(5) 0.004(4) 0.027(4) 0.005(3)
C27 0.054(5) 0.038(4) 0.039(4) 0.004(3) 0.026(3) 0.000(3)
C28 0.018(3) 0.023(3) 0.013(2) -0.003(2) 0.001(2) -0.001(2)
C29 0.019(3) 0.023(3) 0.018(3) -0.002(2) 0.002(2) 0.001(2)
C30 0.020(3) 0.027(3) 0.020(3) -0.006(2) 0.001(2) 0.003(2)
C31 0.020(3) 0.037(4) 0.026(3) -0.008(3) 0.007(2) 0.004(3)
C32 0.022(3) 0.037(4) 0.020(3) -0.004(2) 0.007(2) -0.004(3)
C33 0.022(3) 0.026(3) 0.015(3) 0.000(2) 0.004(2) 0.001(2)
C34 0.025(3) 0.030(3) 0.040(4) -0.003(3) 0.003(3) 0.007(3)
C35 0.027(4) 0.063(5) 0.041(4) 0.007(4) 0.017(3) 0.001(3)
C36 0.020(3) 0.019(3) 0.017(3) 0.002(2) 0.006(2) 0.000(2)
C37 0.021(3) 0.024(3) 0.018(3) 0.003(2) 0.003(2) 0.000(2)
C38 0.024(3) 0.023(3) 0.019(3) 0.001(2) 0.006(2) -0.003(2)
C39 0.028(3) 0.020(3) 0.021(3) 0.000(2) 0.008(2) 0.000(2)
C40 0.024(3) 0.022(3) 0.024(3) 0.002(2) 0.006(2) 0.003(2)
C41 0.020(3) 0.021(3) 0.023(3) 0.001(2) 0.004(2) 0.000(2)
C42 0.033(3) 0.022(3) 0.027(3) 0.002(2) 0.001(3) -0.004(3)
C43 0.029(3) 0.022(3) 0.036(3) 0.004(3) 0.002(3) 0.003(3)
C44 0.019(3) 0.014(3) 0.021(3) -0.001(2) 0.005(2) 0.002(2)
C45 0.017(3) 0.019(3) 0.020(3) -0.001(2) 0.005(2) 0.000(2)
C46 0.026(3) 0.018(3) 0.020(3) 0.000(2) 0.006(2) 0.003(2)
C47 0.030(3) 0.020(3) 0.026(3) 0.001(2) 0.015(2) 0.003(2)
C48 0.022(3) 0.019(3) 0.032(3) -0.001(2) 0.010(2) 0.001(2)
C49 0.019(3) 0.018(3) 0.025(3) -0.002(2) 0.004(2) 0.001(2)
C50 0.031(3) 0.035(4) 0.020(3) 0.002(2) 0.009(3) 0.003(3)
C51 0.027(3) 0.031(4) 0.044(4) -0.002(3) 0.014(3) -0.001(3)
C52 0.017(3) 0.019(3) 0.020(3) 0.001(2) 0.002(2) 0.004(2)
C53 0.021(3) 0.022(3) 0.018(3) 0.002(2) 0.003(2) 0.002(2)
C54 0.021(3) 0.022(3) 0.022(3) -0.001(2) 0.002(2) 0.001(2)
C55 0.022(3) 0.034(3) 0.018(3) -0.004(2) 0.001(2) -0.002(3)
C56 0.021(3) 0.034(3) 0.018(3) 0.003(2) 0.001(2) -0.001(3)
C57 0.020(3) 0.024(3) 0.021(3) 0.001(2) 0.003(2) -0.002(2)
C58 0.035(4) 0.026(3) 0.031(3) -0.005(3) 0.006(3) -0.006(3)
C59 0.033(4) 0.052(4) 0.023(3) 0.002(3) 0.004(3) -0.009(3)
B1 0.019(3) 0.018(3) 0.017(3) 0.001(2) 0.002(2) -0.001(2)

loop_
_atom_type_symbol
_atom_type_description
_atom_type_scat_dispersion_real
_atom_type_scat_dispersion_imag
_atom_type_scat_source
C C 0.0033 0.0016 'International Tables Vol C Tables 4.2.6.8 and 6.1.1.4'
H H 0.0000 0.0000 'International Tables Vol C Tables 4.2.6.8 and 6.1.1.4'
B B 0.0013 0.0007 'International Tables Vol C Tables 4.2.6.8 and 6.1.1.4'
F F 0.0171 0.0103 'International Tables Vol C Tables 4.2.6.8 and 6.1.1.4'
P P 0.1023 0.0942 'International Tables Vol C Tables 4.2.6.8 and 6.1.1.4'
Rh Rh -1.1178 0.9187 'International Tables Vol C Tables 4.2.6.8 and 6.1.1.4'

loop_
_geom_angle_atom_site_label_1
_geom_angle_atom_site_label_2
_geom_angle_atom_site_label_3
_geom_angle
_geom_angle_site_symmetry_1
_geom_angle_site_symmetry_3
_geom_angle_publ_flag
P1 Rh1 P3 104.24(6) . . ?
P1 Rh1 P2 149.91(6) . . ?
P3 Rh1 P2 105.47(6) . . ?
P1 Rh1 C2B 65.0(8) . . ?
P3 Rh1 C2B 164.9(8) . . ?
P2 Rh1 C2B 85.0(8) . . ?
P1 Rh1 C1A 46.3(2) . . ?
P3 Rh1 C1A 150.0(2) . . ?
P2 Rh1 C1A 104.4(2) . . ?
P1 Rh1 C1B 43.0(8) . . ?
P3 Rh1 C1B 144.0(6) . . ?
P2 Rh1 C1B 109.2(7) . . ?
C2B Rh1 C1B 31.9(6) . . ?
P1 Rh1 H1A 68(3) . . ?
P3 Rh1 H1A 167(3) . . ?
P2 Rh1 H1A 84(3) . . ?
C1A Rh1 H1A 22(3) . . ?
C1B P1 C7 117.7(19) . . ?
C1B P1 C4 98.5(11) . . ?
C7 P1 C4 103.4(3) . . ?
C7 P1 C1A 110.2(4) . . ?
C4 P1 C1A 109.8(4) . . ?
C1B P1 Rh1 77.6(19) . . ?
C7 P1 Rh1 124.3(2) . . ?
C4 P1 Rh1 128.3(2) . . ?
C1A P1 Rh1 73.8(4) . . ?
C10 P2 C16 102.1(3) . . ?
C10 P2 C13 103.4(3) . . ?
C16 P2 C13 106.7(3) . . ?
C10 P2 Rh1 113.0(2) . . ?
C16 P2 Rh1 104.7(2) . . ?
C13 P2 Rh1 124.8(2) . . ?
C19 P3 C22 103.2(3) . . ?
C19 P3 C25 108.0(3) . . ?
C22 P3 C25 99.7(3) . . ?
C19 P3 Rh1 115.0(2) . . ?
C22 P3 Rh1 116.8(2) . . ?
C25 P3 Rh1 112.7(2) . . ?
C2A C1A C3A 108.7(8) . . ?
C2A C1A P1 118.2(7) . . ?
C3A C1A P1 115.3(6) . . ?
C2A C1A Rh1 119.5(6) . . ?
C3A C1A Rh1 126.8(8) . . ?
P1 C1A Rh1 60.0(3) . . ?
C2A C1A H1A 106(5) . . ?
C3A C1A H1A 103(5) . . ?
P1 C1A H1A 104(5) . . ?
Rh1 C1A H1A 45(5) . . ?
C2B C1B C3B 125(3) . . ?
C2B C1B P1 107(2) . . ?
C3B C1B P1 126(3) . . ?
C2B C1B Rh1 72(3) . . ?
C3B C1B Rh1 123(4) . . ?
P1 C1B Rh1 59.4(13) . . ?
P1 C1B H1A 103(5) . . ?
Rh1 C1B H1A 45(5) . . ?
C1B C2B Rh1 77(3) . . ?
C1B C2B H2D 115(10) . . ?
Rh1 C2B H2D 97(5) . . ?
C1B C2B H2E 124(10) . . ?
Rh1 C2B H2E 97(5) . . ?
H2D C2B H2E 121(4) . . ?
C1B C3B H3D 109.5 . . ?
C1B C3B H3E 109.5 . . ?
H3D C3B H3E 109.5 . . ?
C1B C3B H3F 109.5 . . ?
H3D C3B H3F 109.5 . . ?
H3E C3B H3F 109.5 . . ?
C5 C4 C6 109.1(6) . . ?
C5 C4 P1 113.8(5) . . ?
C6 C4 P1 110.6(5) . . ?
C5 C4 H4 107.7 . . ?
C6 C4 H4 107.7 . . ?
P1 C4 H4 107.7 . . ?
C4 C5 H5A 109.5 . . ?
C4 C5 H5B 109.5 . . ?
H5A C5 H5B 109.5 . . ?
C4 C5 H5C 109.5 . . ?
H5A C5 H5C 109.5 . . ?
H5B C5 H5C 109.5 . . ?
C4 C6 H6A 109.5 . . ?
C4 C6 H6B 109.5 . . ?
H6A C6 H6B 109.5 . . ?
C4 C6 H6C 109.5 . . ?
H6A C6 H6C 109.5 . . ?
H6B C6 H6C 109.5 . . ?
C9 C7 C8 112.2(6) . . ?
C9 C7 P1 114.0(5) . . ?
C8 C7 P1 113.9(5) . . ?
C9 C7 H7 105.2 . . ?
C8 C7 H7 105.2 . . ?
P1 C7 H7 105.2 . . ?
C7 C8 H8A 109.5 . . ?
C7 C8 H8B 109.5 . . ?
H8A C8 H8B 109.5 . . ?
C7 C8 H8C 109.5 . . ?
H8A C8 H8C 109.5 . . ?
H8B C8 H8C 109.5 . . ?
C7 C9 H9A 109.5 . . ?
C7 C9 H9B 109.5 . . ?
H9A C9 H9B 109.5 . . ?
C7 C9 H9C 109.5 . . ?
H9A C9 H9C 109.5 . . ?
H9B C9 H9C 109.5 . . ?
C11 C10 C12 109.1(6) . . ?
C11 C10 P2 113.0(5) . . ?
C12 C10 P2 111.2(5) . . ?
C11 C10 H10 107.8 . . ?
C12 C10 H10 107.8 . . ?
P2 C10 H10 107.8 . . ?
C10 C11 H11A 109.5 . . ?
C10 C11 H11B 109.5 . . ?
H11A C11 H11B 109.5 . . ?
C10 C11 H11C 109.5 . . ?
H11A C11 H11C 109.5 . . ?
H11B C11 H11C 109.5 . . ?
C10 C12 H12A 109.5 . . ?
C10 C12 H12B 109.5 . . ?
H12A C12 H12B 109.5 . . ?
C10 C12 H12C 109.5 . . ?
H12A C12 H12C 109.5 . . ?
H12B C12 H12C 109.5 . . ?
C15 C13 C14 109.0(5) . . ?
C15 C13 P2 111.9(4) . . ?
C14 C13 P2 117.7(5) . . ?
C15 C13 H13 105.8 . . ?
C14 C13 H13 105.8 . . ?
P2 C13 H13 105.8 . . ?
C13 C14 H14A 109.5 . . ?
C13 C14 H14B 109.5 . . ?
H14A C14 H14B 109.5 . . ?
C13 C14 H14C 109.5 . . ?
H14A C14 H14C 109.5 . . ?
H14B C14 H14C 109.5 . . ?
C13 C15 H15A 109.5 . . ?
C13 C15 H15B 109.5 . . ?
H15A C15 H15B 109.5 . . ?
C13 C15 H15C 109.5 . . ?
H15A C15 H15C 109.5 . . ?
H15B C15 H15C 109.5 . . ?
C18 C16 C17 111.1(6) . . ?
C18 C16 P2 116.8(5) . . ?
C17 C16 P2 112.8(5) . . ?
C18 C16 H16 105.0 . . ?
C17 C16 H16 105.0 . . ?
P2 C16 H16 105.0 . . ?
C16 C17 H17A 109.5 . . ?
C16 C17 H17B 109.5 . . ?
H17A C17 H17B 109.5 . . ?
C16 C17 H17C 109.5 . . ?
H17A C17 H17C 109.5 . . ?
H17B C17 H17C 109.5 . . ?
C16 C18 H18A 109.5 . . ?
C16 C18 H18B 109.5 . . ?
H18A C18 H18B 109.5 . . ?
C16 C18 H18C 109.5 . . ?
H18A C18 H18C 109.5 . . ?
H18B C18 H18C 109.5 . . ?
C21 C19 C20 110.4(6) . . ?
C21 C19 P3 116.7(5) . . ?
C20 C19 P3 112.8(5) . . ?
C21 C19 H19 105.3 . . ?
C20 C19 H19 105.3 . . ?
P3 C19 H19 105.3 . . ?
C19 C20 H20A 109.5 . . ?
C19 C20 H20B 109.5 . . ?
H20A C20 H20B 109.5 . . ?
C19 C20 H20C 109.5 . . ?
H20A C20 H20C 109.5 . . ?
H20B C20 H20C 109.5 . . ?
C19 C21 H21A 109.5 . . ?
C19 C21 H21B 109.5 . . ?
H21A C21 H21B 109.5 . . ?
C19 C21 H21C 109.5 . . ?
H21A C21 H21C 109.5 . . ?
H21B C21 H21C 109.5 . . ?
C23 C22 C24 110.6(6) . . ?
C23 C22 P3 115.3(5) . . ?
C24 C22 P3 109.8(4) . . ?
C23 C22 H22 106.9 . . ?
C24 C22 H22 106.9 . . ?
P3 C22 H22 106.9 . . ?
C22 C23 H23A 109.5 . . ?
C22 C23 H23B 109.5 . . ?
H23A C23 H23B 109.5 . . ?
C22 C23 H23C 109.5 . . ?
H23A C23 H23C 109.5 . . ?
H23B C23 H23C 109.5 . . ?
C22 C24 H24A 109.5 . . ?
C22 C24 H24B 109.5 . . ?
H24A C24 H24B 109.5 . . ?
C22 C24 H24C 109.5 . . ?
H24A C24 H24C 109.5 . . ?
H24B C24 H24C 109.5 . . ?
C27 C25 C26 109.3(6) . . ?
C27 C25 P3 111.7(5) . . ?
C26 C25 P3 118.0(5) . . ?
C27 C25 H25 105.6 . . ?
C26 C25 H25 105.6 . . ?
P3 C25 H25 105.6 . . ?
C25 C26 H26A 109.5 . . ?
C25 C26 H26B 109.5 . . ?
H26A C26 H26B 109.5 . . ?
C25 C26 H26C 109.5 . . ?
H26A C26 H26C 109.5 . . ?
H26B C26 H26C 109.5 . . ?
C25 C27 H27A 109.5 . . ?
C25 C27 H27B 109.5 . . ?
H27A C27 H27B 109.5 . . ?
C25 C27 H27C 109.5 . . ?
H27A C27 H27C 109.5 . . ?
H27B C27 H27C 109.5 . . ?
C33 C28 C29 115.8(5) . . ?
C33 C28 B1 122.3(5) . . ?
C29 C28 B1 121.7(5) . . ?
C30 C29 C28 121.8(6) . . ?
C30 C29 H29 119.1 . . ?
C28 C29 H29 119.1 . . ?
C31 C30 C29 121.0(6) . . ?
C31 C30 C34 118.0(5) . . ?
C29 C30 C34 120.9(6) . . ?
C30 C31 C32 118.5(5) . . ?
C30 C31 H31 120.8 . . ?
C32 C31 H31 120.8 . . ?
C31 C32 C33 120.4(6) . . ?
C31 C32 C35 120.2(5) . . ?
C33 C32 C35 119.4(5) . . ?
C32 C33 C28 122.4(6) . . ?
C32 C33 H33 118.8 . . ?
C28 C33 H33 118.8 . . ?
F1 C34 F3 106.9(6) . . ?
F1 C34 F2 105.6(5) . . ?
F3 C34 F2 105.1(5) . . ?
F1 C34 C30 114.1(5) . . ?
F3 C34 C30 112.3(5) . . ?
F2 C34 C30 112.2(6) . . ?
F6B C35 F5B 108.7(13) . . ?
F6D C35 F5D 105.8(14) . . ?
F6B C35 F4B 104.1(13) . . ?
F5B C35 F4B 105.8(12) . . ?
F6A C35 F4A 106.4(10) . . ?
F6D C35 F4D 104.4(14) . . ?
F5D C35 F4D 104.5(14) . . ?
F5C C35 F4C 110.4(8) . . ?
F6A C35 F5A 105.5(9) . . ?
F4A C35 F5A 104.4(10) . . ?
F5C C35 F6C 105.2(8) . . ?
F4C C35 F6C 100.0(8) . . ?
C41 C36 C37 115.7(5) . . ?
C41 C36 B1 123.2(5) . . ?
C37 C36 B1 121.0(5) . . ?
C38 C37 C36 122.2(5) . . ?
C38 C37 H37 118.9 . . ?
C36 C37 H37 118.9 . . ?
C39 C38 C37 121.2(5) . . ?
C39 C38 C42 119.8(5) . . ?
C37 C38 C42 118.9(5) . . ?
C38 C39 C40 117.5(5) . . ?
C38 C39 H39 121.3 . . ?
C40 C39 H39 121.3 . . ?
C39 C40 C41 121.3(5) . . ?
C39 C40 C43 119.4(5) . . ?
C41 C40 C43 119.2(5) . . ?
C40 C41 C36 122.0(5) . . ?
C40 C41 H41 119.0 . . ?
C36 C41 H41 119.0 . . ?
F7B C42 F8B 105.7(8) . . ?
F9A C42 F8A 106.5(7) . . ?
F9A C42 F7A 106.6(8) . . ?
F8A C42 F7A 107.2(8) . . ?
F7B C42 F9B 107.3(8) . . ?
F8B C42 F9B 105.8(9) . . ?
F9A C42 C38 114.4(7) . . ?
F7B C42 C38 115.3(7) . . ?
F8B C42 C38 113.1(7) . . ?
F8A C42 C38 110.9(7) . . ?
F7A C42 C38 110.8(7) . . ?
F9B C42 C38 109.2(7) . . ?
F10 C43 F12 106.1(5) . . ?
F10 C43 F11 106.8(5) . . ?
F12 C43 F11 106.1(5) . . ?
F10 C43 C40 112.7(5) . . ?
F12 C43 C40 112.2(5) . . ?
F11 C43 C40 112.6(5) . . ?
C45 C44 C49 115.8(5) . . ?
C45 C44 B1 121.9(5) . . ?
C49 C44 B1 122.1(5) . . ?
C46 C45 C44 122.0(5) . . ?
C46 C45 H45 119.0 . . ?
C44 C45 H45 119.0 . . ?
C47 C46 C45 120.8(5) . . ?
C47 C46 C50 119.1(5) . . ?
C45 C46 C50 120.1(5) . . ?
C46 C47 C48 118.4(5) . . ?
C46 C47 H47 120.8 . . ?
C48 C47 H47 120.8 . . ?
C47 C48 C49 120.8(5) . . ?
C47 C48 C51 117.3(5) . . ?
C49 C48 C51 121.9(5) . . ?
C48 C49 C44 122.1(5) . . ?
C48 C49 H49 119.0 . . ?
C44 C49 H49 119.0 . . ?
F13 C50 F15 106.5(6) . . ?
F13 C50 F14 106.6(5) . . ?
F15 C50 F14 106.1(5) . . ?
F13 C50 C46 112.4(5) . . ?
F15 C50 C46 112.4(5) . . ?
F14 C50 C46 112.3(5) . . ?
F17A C51 F18A 108.1(9) . . ?
F17B C51 F16B 105.9(12) . . ?
F17B C51 F18B 104.5(13) . . ?
F16B C51 F18B 105.3(14) . . ?
F17A C51 F16A 106.2(7) . . ?
F18A C51 F16A 105.1(9) . . ?
F17A C51 C48 113.9(11) . . ?
F17B C51 C48 112.0(19) . . ?
F18A C51 C48 113.2(16) . . ?
F16B C51 C48 118(2) . . ?
F18B C51 C48 110(3) . . ?
F16A C51 C48 109.7(10) . . ?
C53 C52 C57 116.0(5) . . ?
C53 C52 B1 124.2(5) . . ?
C57 C52 B1 119.6(5) . . ?
C52 C53 C54 122.4(5) . . ?
C52 C53 H53 118.8 . . ?
C54 C53 H53 118.8 . . ?
C55 C54 C53 120.5(6) . . ?
C55 C54 C58 120.7(5) . . ?
C53 C54 C58 118.8(5) . . ?
C56 C55 C54 117.9(5) . . ?
C56 C55 H55 121.0 . . ?
C54 C55 H55 121.0 . . ?
C55 C56 C57 121.4(5) . . ?
C55 C56 C59 121.2(5) . . ?
C57 C56 C59 117.3(5) . . ?
C56 C57 C52 121.8(5) . . ?
C56 C57 H57 119.1 . . ?
C52 C57 H57 119.1 . . ?
F20B C58 F21B 106.8(13) . . ?
F20B C58 F19B 105.3(14) . . ?
F21B C58 F19B 104.7(12) . . ?
F19A C58 F20A 106.1(8) . . ?
F19A C58 F21A 108.4(7) . . ?
F20A C58 F21A 103.5(8) . . ?
F20B C58 C54 118(2) . . ?
F21B C58 C54 114.7(14) . . ?
F19B C58 C54 106.4(19) . . ?
F19A C58 C54 115.9(10) . . ?
F20A C58 C54 110.9(11) . . ?
F21A C58 C54 111.2(7) . . ?
F22A C59 F24A 107.8(4) . . ?
F24B C59 F23B 105.7(13) . . ?
F24B C59 F22B 102.5(12) . . ?
F23B C59 F22B 101.6(13) . . ?
F22A C59 F23A 105.6(4) . . ?
F24A C59 F23A 106.3(5) . . ?
F22A C59 C56 112.3(4) . . ?
F24B C59 C56 121.5(14) . . ?
F24A C59 C56 112.1(4) . . ?
F23B C59 C56 121.7(13) . . ?
F22B C59 C56 99.7(13) . . ?
F23A C59 C56 112.4(4) . . ?
C52 B1 C44 113.2(5) . . ?
C52 B1 C28 103.6(4) . . ?
C44 B1 C28 112.6(4) . . ?
C52 B1 C36 111.9(4) . . ?
C44 B1 C36 104.4(4) . . ?
C28 B1 C36 111.5(5) . . ?

loop_
_geom_bond_atom_site_label_1
_geom_bond_atom_site_label_2
_geom_bond_distance
_geom_bond_site_symmetry_2
_geom_bond_publ_flag
Rh1 P1 2.2487(17) . ?
Rh1 P3 2.2680(17) . ?
Rh1 P2 2.3951(16) . ?
Rh1 C2B 2.49(3) . ?
Rh1 C1A 2.494(12) . ?
Rh1 C1B 2.55(5) . ?
Rh1 H1A 1.91(9) . ?
P1 C1B 1.78(2) . ?
P1 C7 1.857(7) . ?
P1 C4 1.863(7) . ?
P1 C1A 1.876(9) . ?
P2 C10 1.866(6) . ?
P2 C16 1.867(6) . ?
P2 C13 1.867(6) . ?
P3 C19 1.860(7) . ?
P3 C22 1.865(6) . ?
P3 C25 1.879(7) . ?
F1 C34 1.334(8) . ?
F2 C34 1.346(8) . ?
F3 C34 1.339(8) . ?
F4A C35 1.330(2) . ?
F4B C35 1.330(2) . ?
F4C C35 1.331(2) . ?
F4D C35 1.330(2) . ?
F5A C35 1.332(2) . ?
F5B C35 1.330(2) . ?
F5C C35 1.329(2) . ?
F5D C35 1.330(2) . ?
F6A C35 1.330(2) . ?
F6B C35 1.329(2) . ?
F6C C35 1.416(13) . ?
F6D C35 1.330(2) . ?
F7A C42 1.331(2) . ?
F7B C42 1.330(2) . ?
F8A C42 1.331(2) . ?
F8B C42 1.331(2) . ?
F9A C42 1.330(2) . ?
F9B C42 1.331(2) . ?
F10 C43 1.334(7) . ?
F11 C43 1.338(8) . ?
F12 C43 1.336(8) . ?
F13 C50 1.335(7) . ?
F14 C50 1.340(7) . ?
F15 C50 1.338(8) . ?
F16A C51 1.331(2) . ?
F16B C51 1.330(2) . ?
F17A C51 1.330(2) . ?
F17B C51 1.330(2) . ?
F18A C51 1.330(2) . ?
F18B C51 1.330(2) . ?
F19A C58 1.330(2) . ?
F19B C58 1.330(2) . ?
F20A C58 1.331(2) . ?
F20B C58 1.330(2) . ?
F21A C58 1.331(2) . ?
F21B C58 1.330(2) . ?
F22A C59 1.329(2) . ?
F22B C59 1.331(2) . ?
F23A C59 1.332(2) . ?
F23B C59 1.330(2) . ?
F24A C59 1.330(2) . ?
F24B C59 1.329(2) . ?
C1A C2A 1.540(13) . ?
C1A C3A 1.540(13) . ?
C1A H1A 1.01(9) . ?
C1B C2B 1.38(2) . ?
C1B C3B 1.53(2) . ?
C1B H1A 1.17(11) . ?
C2A H2A 0.9800 . ?
C2A H2B 0.9800 . ?
C2A H2C 0.9800 . ?
C2A H2E 1.09(15) . ?
C2B H1A 0.96(9) . ?
C2B H2D 0.95(2) . ?
C2B H2E 0.95(2) . ?
C3A H3A 0.9800 . ?
C3A H3B 0.9800 . ?
C3A H3C 0.9800 . ?
C3B H3D 0.9800 . ?
C3B H3E 0.9800 . ?
C3B H3F 0.9800 . ?
C4 C5 1.536(10) . ?
C4 C6 1.542(10) . ?
C4 H4 1.0000 . ?
C5 H5A 0.9800 . ?
C5 H5B 0.9800 . ?
C5 H5C 0.9800 . ?
C6 H6A 0.9800 . ?
C6 H6B 0.9800 . ?
C6 H6C 0.9800 . ?
C7 C9 1.532(10) . ?
C7 C8 1.538(10) . ?
C7 H7 1.0000 . ?
C8 H8A 0.9800 . ?
C8 H8B 0.9800 . ?
C8 H8C 0.9800 . ?
C9 H9A 0.9800 . ?
C9 H9B 0.9800 . ?
C9 H9C 0.9800 . ?
C10 C11 1.527(10) . ?
C10 C12 1.530(9) . ?
C10 H10 1.0000 . ?
C11 H11A 0.9800 . ?
C11 H11B 0.9800 . ?
C11 H11C 0.9800 . ?
C12 H12A 0.9800 . ?
C12 H12B 0.9800 . ?
C12 H12C 0.9800 . ?
C13 C15 1.530(9) . ?
C13 C14 1.541(9) . ?
C13 H13 1.0000 . ?
C14 H14A 0.9800 . ?
C14 H14B 0.9800 . ?
C14 H14C 0.9800 . ?
C15 H15A 0.9800 . ?
C15 H15B 0.9800 . ?
C15 H15C 0.9800 . ?
C16 C18 1.527(10) . ?
C16 C17 1.534(9) . ?
C16 H16 1.0000 . ?
C17 H17A 0.9800 . ?
C17 H17B 0.9800 . ?
C17 H17C 0.9800 . ?
C18 H18A 0.9800 . ?
C18 H18B 0.9800 . ?
C18 H18C 0.9800 . ?
C19 C21 1.531(10) . ?
C19 C20 1.538(9) . ?
C19 H19 1.0000 . ?
C20 H20A 0.9800 . ?
C20 H20B 0.9800 . ?
C20 H20C 0.9800 . ?
C21 H21A 0.9800 . ?
C21 H21B 0.9800 . ?
C21 H21C 0.9800 . ?
C22 C23 1.518(9) . ?
C22 C24 1.534(9) . ?
C22 H22 1.0000 . ?
C23 H23A 0.9800 . ?
C23 H23B 0.9800 . ?
C23 H23C 0.9800 . ?
C24 H24A 0.9800 . ?
C24 H24B 0.9800 . ?
C24 H24C 0.9800 . ?
C25 C27 1.535(10) . ?
C25 C26 1.536(10) . ?
C25 H25 1.0000 . ?
C26 H26A 0.9800 . ?
C26 H26B 0.9800 . ?
C26 H26C 0.9800 . ?
C27 H27A 0.9800 . ?
C27 H27B 0.9800 . ?
C27 H27C 0.9800 . ?
C28 C33 1.397(8) . ?
C28 C29 1.408(8) . ?
C28 B1 1.642(8) . ?
C29 C30 1.393(8) . ?
C29 H29 0.9500 . ?
C30 C31 1.380(9) . ?
C30 C34 1.495(9) . ?
C31 C32 1.385(9) . ?
C31 H31 0.9500 . ?
C32 C33 1.396(8) . ?
C32 C35 1.479(8) . ?
C33 H33 0.9500 . ?
C36 C41 1.402(8) . ?
C36 C37 1.403(8) . ?
C36 B1 1.643(8) . ?
C37 C38 1.389(8) . ?
C37 H37 0.9500 . ?
C38 C39 1.389(8) . ?
C38 C42 1.507(7) . ?
C39 C40 1.390(8) . ?
C39 H39 0.9500 . ?
C40 C41 1.391(8) . ?
C40 C43 1.501(8) . ?
C41 H41 0.9500 . ?
C44 C45 1.405(8) . ?
C44 C49 1.406(8) . ?
C44 B1 1.639(8) . ?
C45 C46 1.397(8) . ?
C45 H45 0.9500 . ?
C46 C47 1.382(8) . ?
C46 C50 1.500(8) . ?
C47 C48 1.387(8) . ?
C47 H47 0.9500 . ?
C48 C49 1.392(8) . ?
C48 C51 1.500(8) . ?
C49 H49 0.9500 . ?
C52 C53 1.394(8) . ?
C52 C57 1.402(8) . ?
C52 B1 1.639(8) . ?
C53 C54 1.398(8) . ?
C53 H53 0.9500 . ?
C54 C55 1.391(8) . ?
C54 C58 1.500(8) . ?
C55 C56 1.379(9) . ?
C55 H55 0.9500 . ?
C56 C57 1.395(8) . ?
C56 C59 1.504(7) . ?
C57 H57 0.9500 . ?
